data_4508051
loop_
_publ_author_name
'H.-M. Yeung, Hamish'
'Kosa, Monica'
'Parrinello, Michele'
'Cheetham, Anthony K.'

_publ_section_title
;
 Chiral, Racemic, andMeso-Lithium Tartrate Framework Polymorphs: A
 Detailed Structural Analysis
;
_journal_issue 8
_journal_name_full 'Crystal Growth &amp; Design'
_journal_page_first 3705
_journal_paper_doi 10.1021/cg400741b
_journal_volume 13
_journal_year 2013
_chemical_formula_moiety 'C4 H4 Li2 O6'
_chemical_formula_sum 'C4 H4 Li2 O6'
_chemical_formula_weight 161.95
_chemical_name_common 'Lithium tartrate'
_chemical_name_systematic
;
 Dilithium D,L-tartrate        
;
_space_group_IT_number 14
_symmetry_cell_setting monoclinic
_symmetry_space_group_name_Hall '-P 2ybc'
_symmetry_space_group_name_H-M 'P 1 21/c 1'
_atom_sites_solution_hydrogens geom
_atom_sites_solution_primary direct
_atom_sites_solution_secondary difmap
_audit_creation_method SHELXL-97
_cell_angle_alpha 90.00
_cell_angle_beta 91.241(11)
_cell_angle_gamma 90.00
_cell_formula_units_Z 4
_cell_length_a 12.0809(15)
_cell_length_b 4.9703(6)
_cell_length_c 9.4471(11)
_cell_measurement_reflns_used 1636
_cell_measurement_temperature 120
_cell_measurement_theta_max 29.0739
_cell_measurement_theta_min 3.3560
_cell_volume 567.12(12)
_computing_cell_refinement
;
CrysAlisPro, Oxford Diffraction Ltd.,
Version 1.171.33.66 (release 28-04-2010 CrysAlis171 .NET)
(compiled Apr 28 2010,14:27:37)
;
_computing_data_collection
;
CrysAlisPro, Oxford Diffraction Ltd.,
Version 1.171.33.66 (release 28-04-2010 CrysAlis171 .NET)
(compiled Apr 28 2010,14:27:37)
;
_computing_data_reduction
;
CrysAlisPro, Oxford Diffraction Ltd.,
Version 1.171.33.66 (release 28-04-2010 CrysAlis171 .NET)
(compiled Apr 28 2010,14:27:37)
;
_computing_structure_refinement 'SHELXL-97 (Sheldrick, 2008)'
_computing_structure_solution 'SHELXL-97 (Sheldrick, 2008)'
_diffrn_ambient_temperature 120
_diffrn_detector_area_resol_mean 16.1183
_diffrn_measured_fraction_theta_full 0.997
_diffrn_measured_fraction_theta_max 0.871
_diffrn_measurement_device_type 'Xcalibur, Eos, Gemini ultra'
_diffrn_measurement_method '\w scans'
_diffrn_radiation_monochromator graphite
_diffrn_radiation_source 'Enhance (Mo) X-ray Source'
_diffrn_radiation_wavelength 0.71073
_diffrn_reflns_av_R_equivalents 0.0000
_diffrn_reflns_av_sigmaI/netI 0.0655
_diffrn_reflns_limit_h_max 15
_diffrn_reflns_limit_h_min -15
_diffrn_reflns_limit_k_max 6
_diffrn_reflns_limit_k_min -6
_diffrn_reflns_limit_l_max 12
_diffrn_reflns_limit_l_min -12
_diffrn_reflns_number 1885
_diffrn_reflns_theta_full 25.00
_diffrn_reflns_theta_max 29.11
_diffrn_reflns_theta_min 3.37
_exptl_absorpt_coefficient_mu 0.175
_exptl_absorpt_correction_type none
_exptl_crystal_colour colourless
_exptl_crystal_density_diffrn 1.897
_exptl_crystal_density_method 'not measured'
_exptl_crystal_description block
_exptl_crystal_F_000 328
_exptl_crystal_size_max 0.5
_exptl_crystal_size_mid 0.4
_exptl_crystal_size_min 0.4
_refine_diff_density_max 0.525
_refine_diff_density_min -0.309
_refine_diff_density_rms 0.089
_refine_ls_extinction_method none
_refine_ls_goodness_of_fit_ref 0.976
_refine_ls_hydrogen_treatment mixed
_refine_ls_matrix_type full
_refine_ls_number_parameters 116
_refine_ls_number_reflns 1885
_refine_ls_number_restraints 2
_refine_ls_restrained_S_all 0.976
_refine_ls_R_factor_all 0.0617
_refine_ls_R_factor_gt 0.0495
_refine_ls_shift/su_max 0.000
_refine_ls_shift/su_mean 0.000
_refine_ls_structure_factor_coef Fsqd
_refine_ls_weighting_details 'calc w=1/[\s^2^(Fo^2^)+(0.0783P)^2^+0.0000P] where P=(Fo^2^+2Fc^2^)/3'
_refine_ls_weighting_scheme calc
_refine_ls_wR_factor_gt 0.1238
_refine_ls_wR_factor_ref 0.1288
_reflns_number_gt 1478
_reflns_number_total 1885
_reflns_threshold_expression >2\s(I)
_cod_data_source_file cg400741b_si_001.cif
_cod_data_source_block 8-Li2DLTartrate_(P21/c)
_cod_database_code 4508051

loop_
_symmetry_equiv_pos_as_xyz
'x, y, z'
'-x, y+1/2, -z+1/2'
'-x, -y, -z'
'x, -y-1/2, z-1/2'

loop_
_atom_site_label
_atom_site_type_symbol
_atom_site_fract_x
_atom_site_fract_y
_atom_site_fract_z
_atom_site_U_iso_or_equiv
_atom_site_adp_type
_atom_site_occupancy
_atom_site_symmetry_multiplicity
_atom_site_calc_flag
_atom_site_refinement_flags
Li1 Li 0.4253(3) -0.6902(9) 0.7589(4) 0.0147(8) Uani 1 1 d .
Li2 Li 0.0598(4) 0.5561(9) 0.2928(4) 0.0192(9) Uani 1 1 d .
O6 O 0.33543(14) 0.1625(3) 0.42509(14) 0.0121(3) Uani 1 1 d D
H1 H 0.342(2) 0.271(5) 0.493(2) 0.018 Uiso 1 1 d D
O4 O 0.36559(15) -0.4476(3) 0.62065(14) 0.0164(4) Uani 1 1 d .
O3 O 0.17711(15) 0.0627(3) 0.66212(15) 0.0147(4) Uani 1 1 d D
H4 H 0.170(3) 0.229(2) 0.641(3) 0.022 Uiso 1 1 d D
O2 O 0.08388(15) 0.3069(4) 0.44385(15) 0.0179(4) Uani 1 1 d .
O1 O 0.07885(15) -0.0617(3) 0.30885(14) 0.0143(4) Uani 1 1 d .
O5 O 0.43119(14) -0.0436(3) 0.67289(15) 0.0146(4) Uani 1 1 d .
C4 C 0.3722(2) -0.2014(5) 0.6004(2) 0.0136(5) Uani 1 1 d .
C2 C 0.1807(2) -0.0752(5) 0.5298(2) 0.0151(5) Uani 1 1 d .
H2 H 0.1528 -0.2587 0.5421 0.018 Uiso 1 1 calc R
C1 C 0.10820(19) 0.0701(5) 0.4189(2) 0.0147(5) Uani 1 1 d .
C3 C 0.2989(2) -0.0879(5) 0.4775(2) 0.0151(5) Uani 1 1 d .
H3 H 0.3004 -0.2176 0.3994 0.018 Uiso 1 1 calc R

loop_
_atom_site_aniso_label
_atom_site_aniso_U_11
_atom_site_aniso_U_22
_atom_site_aniso_U_33
_atom_site_aniso_U_23
_atom_site_aniso_U_13
_atom_site_aniso_U_12
Li1 0.015(2) 0.014(2) 0.0149(16) 0.0012(15) -0.0007(14) 0.0009(18)
Li2 0.018(2) 0.019(2) 0.0202(17) -0.0001(16) -0.0036(15) -0.0011(19)
O6 0.0142(8) 0.0095(8) 0.0124(6) -0.0006(6) -0.0016(6) -0.0017(7)
O4 0.0211(9) 0.0103(9) 0.0174(7) 0.0012(6) -0.0067(6) -0.0005(8)
O3 0.0151(8) 0.0140(9) 0.0150(7) -0.0018(6) 0.0008(6) 0.0016(8)
O2 0.0211(9) 0.0142(9) 0.0181(7) 0.0005(6) -0.0029(6) 0.0039(8)
O1 0.0121(8) 0.0162(9) 0.0145(6) 0.0009(6) -0.0064(6) -0.0019(8)
O5 0.0109(8) 0.0120(8) 0.0205(7) -0.0031(6) -0.0066(6) 0.0002(7)
C4 0.0113(11) 0.0124(12) 0.0172(9) -0.0016(8) -0.0013(8) 0.0049(10)
C2 0.0138(11) 0.0158(13) 0.0156(9) -0.0004(9) -0.0005(8) -0.0028(11)
C1 0.0109(11) 0.0148(12) 0.0184(10) 0.0022(9) -0.0018(8) -0.0004(9)
C3 0.0166(12) 0.0127(12) 0.0161(9) -0.0018(8) 0.0010(8) 0.0001(10)

loop_
_atom_type_symbol
_atom_type_description
_atom_type_scat_dispersion_real
_atom_type_scat_dispersion_imag
_atom_type_scat_source
C C 0.0033 0.0016 'International Tables Vol C Tables 4.2.6.8 and 6.1.1.4'
H H 0.0000 0.0000 'International Tables Vol C Tables 4.2.6.8 and 6.1.1.4'
Li Li -0.0003 0.0001 'International Tables Vol C Tables 4.2.6.8 and 6.1.1.4'
O O 0.0106 0.0060 'International Tables Vol C Tables 4.2.6.8 and 6.1.1.4'

loop_
_geom_angle_atom_site_label_1
_geom_angle_atom_site_label_2
_geom_angle_atom_site_label_3
_geom_angle
_geom_angle_site_symmetry_1
_geom_angle_site_symmetry_3
O4 Li1 O6 107.5(2) . 4_556
O4 Li1 O5 107.61(18) . 1_545
O6 Li1 O5 115.6(2) 4_556 1_545
O4 Li1 O5 107.8(2) . 2_646
O6 Li1 O5 102.32(17) 4_556 2_646
O5 Li1 O5 115.6(2) 1_545 2_646
O4 Li1 C4 131.4(2) . 2_646
O6 Li1 C4 96.79(15) 4_556 2_646
O5 Li1 C4 98.26(17) 1_545 2_646
O5 Li1 C4 24.19(9) 2_646 2_646
O4 Li1 Li1 70.47(12) . 2_656
O6 Li1 Li1 109.10(17) 4_556 2_656
O5 Li1 Li1 133.0(2) 1_545 2_656
O5 Li1 Li1 37.70(15) 2_646 2_656
C4 Li1 Li1 61.84(17) 2_646 2_656
O4 Li1 Li1 133.3(2) . 2_646
O6 Li1 Li1 116.25(19) 4_556 2_646
O5 Li1 Li1 38.57(6) 1_545 2_646
O5 Li1 Li1 78.7(2) 2_646 2_646
C4 Li1 Li1 59.69(16) 2_646 2_646
Li1 Li1 Li1 107.7(3) 2_656 2_646
O2 Li2 O1 124.6(2) . 1_565
O2 Li2 O3 99.9(2) . 4_565
O1 Li2 O3 104.9(2) 1_565 4_565
O2 Li2 O1 106.3(2) . 2
O1 Li2 O1 115.2(2) 1_565 2
O3 Li2 O1 102.46(18) 4_565 2
O2 Li2 C1 22.78(9) . .
O1 Li2 C1 144.20(19) 1_565 .
O3 Li2 C1 81.98(16) 4_565 .
O1 Li2 C1 96.82(18) 2 .
O2 Li2 Li2 74.11(13) . 2_545
O1 Li2 Li2 154.7(3) 1_565 2_545
O3 Li2 Li2 86.10(17) 4_565 2_545
O1 Li2 Li2 39.55(16) 2 2_545
C1 Li2 Li2 58.80(8) . 2_545
O2 Li2 Li2 144.1(3) . 2
O1 Li2 Li2 41.58(5) 1_565 2
O3 Li2 Li2 115.3(2) 4_565 2
O1 Li2 Li2 73.6(2) 2 2
C1 Li2 Li2 161.4(3) . 2
Li2 Li2 Li2 113.1(3) 2_545 2
C3 O6 Li1 122.16(19) . 4
C4 O4 Li1 134.74(19) . .
C2 O3 Li2 115.87(19) . 4_566
C1 O2 Li2 120.55(18) . .
C1 O1 Li2 127.22(17) . 1_545
C1 O1 Li2 117.19(19) . 2_545
Li2 O1 Li2 98.87(15) 1_545 2_545
C4 O5 Li1 140.4(2) . 1_565
C4 O5 Li1 115.6(2) . 2_656
Li1 O5 Li1 103.73(14) 1_565 2_656
O4 C4 O5 124.8(2) . .
O4 C4 C3 115.9(2) . .
O5 C4 C3 119.3(2) . .
O4 C4 Li1 90.27(16) . 2_656
O5 C4 Li1 40.21(14) . 2_656
C3 C4 Li1 147.01(18) . 2_656
O3 C2 C3 110.52(19) . .
O3 C2 C1 110.2(2) . .
C3 C2 C1 108.89(17) . .
O2 C1 O1 125.6(2) . .
O2 C1 C2 116.92(19) . .
O1 C1 C2 117.5(2) . .
O2 C1 Li2 36.67(13) . .
O1 C1 Li2 92.60(15) . .
C2 C1 Li2 145.41(19) . .
O6 C3 C2 112.3(2) . .
O6 C3 C4 113.93(19) . .
C2 C3 C4 107.22(17) . .

loop_
_geom_bond_atom_site_label_1
_geom_bond_atom_site_label_2
_geom_bond_distance
_geom_bond_site_symmetry_2
Li1 O4 1.908(4) .
Li1 O6 1.933(4) 4_556
Li1 O5 1.937(4) 1_545
Li1 O5 1.975(5) 2_646
Li1 C4 2.759(5) 2_646
Li1 Li1 3.078(5) 2_656
Li1 Li1 3.078(5) 2_646
Li2 O2 1.907(4) .
Li2 O1 1.919(5) 1_565
Li2 O3 1.989(5) 4_565
Li2 O1 2.001(4) 2
Li2 C1 2.751(5) .
Li2 Li2 2.978(5) 2_545
Li2 Li2 2.978(5) 2
O6 C3 1.414(3) .
O6 Li1 1.933(4) 4
O4 C4 1.241(3) .
O3 C2 1.427(2) .
O3 Li2 1.989(5) 4_566
O2 C1 1.237(3) .
O1 C1 1.273(3) .
O1 Li2 1.919(5) 1_545
O1 Li2 2.001(4) 2_545
O5 C4 1.254(3) .
O5 Li1 1.937(4) 1_565
O5 Li1 1.975(5) 2_656
C4 C3 1.551(3) .
C4 Li1 2.759(5) 2_656
C2 C3 1.523(3) .
C2 C1 1.532(3) .

loop_
_geom_hbond_atom_site_label_D
_geom_hbond_atom_site_label_H
_geom_hbond_atom_site_label_A
_geom_hbond_distance_DH
_geom_hbond_distance_HA
_geom_hbond_distance_DA
_geom_hbond_angle_DHA
_geom_hbond_site_symmetry_A
O6 H1 O4 0.843(10) 1.862(12) 2.697(2) 170(3) 1_565
O3 H4 O2 0.855(10) 2.15(3) 2.625(2) 115(2) .
O3 H4 O1 0.855(10) 2.56(2) 3.091(2) 122(2) 4_566

loop_
_geom_torsion_atom_site_label_1
_geom_torsion_atom_site_label_2
_geom_torsion_atom_site_label_3
_geom_torsion_atom_site_label_4
_geom_torsion
_geom_torsion_site_symmetry_1
_geom_torsion_site_symmetry_4
O6 Li1 O4 C4 80.0(3) 4_556 .
O5 Li1 O4 C4 -154.9(2) 1_545 .
O5 Li1 O4 C4 -29.6(4) 2_646 .
C4 Li1 O4 C4 -36.2(4) 2_646 .
Li1 Li1 O4 C4 -24.6(3) 2_656 .
Li1 Li1 O4 C4 -120.8(3) 2_646 .
O1 Li2 O2 C1 -154.5(3) 1_565 .
O3 Li2 O2 C1 -38.5(3) 4_565 .
O1 Li2 O2 C1 67.7(3) 2 .
Li2 Li2 O2 C1 44.5(3) 2_545 .
Li2 Li2 O2 C1 152.2(3) 2 .
Li1 O4 C4 O5 3.8(4) . .
Li1 O4 C4 C3 -174.9(2) . .
Li1 O4 C4 Li1 26.0(3) . 2_656
Li1 O5 C4 O4 -137.6(3) 1_565 .
Li1 O5 C4 O4 35.7(3) 2_656 .
Li1 O5 C4 C3 41.0(4) 1_565 .
Li1 O5 C4 C3 -145.6(2) 2_656 .
Li1 O5 C4 Li1 -173.3(3) 1_565 2_656
Li2 O3 C2 C3 -148.9(2) 4_566 .
Li2 O3 C2 C1 90.7(2) 4_566 .
Li2 O2 C1 O1 -29.7(4) . .
Li2 O2 C1 C2 149.8(2) . .
Li2 O1 C1 O2 -152.9(3) 1_545 .
Li2 O1 C1 O2 -25.4(3) 2_545 .
Li2 O1 C1 C2 27.7(3) 1_545 .
Li2 O1 C1 C2 155.1(2) 2_545 .
Li2 O1 C1 Li2 -170.1(3) 1_545 .
Li2 O1 C1 Li2 -42.7(2) 2_545 .
O3 C2 C1 O2 18.8(3) . .
C3 C2 C1 O2 -102.5(2) . .
O3 C2 C1 O1 -161.65(19) . .
C3 C2 C1 O1 77.0(3) . .
O3 C2 C1 Li2 50.8(4) . .
C3 C2 C1 Li2 -70.6(4) . .
O1 Li2 C1 O2 37.3(4) 1_565 .
O3 Li2 C1 O2 141.7(3) 4_565 .
O1 Li2 C1 O2 -116.6(3) 2 .
Li2 Li2 C1 O2 -128.0(3) 2_545 .
Li2 Li2 C1 O2 -59.0(6) 2 .
O2 Li2 C1 O1 156.2(3) . .
O1 Li2 C1 O1 -166.5(4) 1_565 .
O3 Li2 C1 O1 -62.03(17) 4_565 .
O1 Li2 C1 O1 39.7(2) 2 .
Li2 Li2 C1 O1 28.26(17) 2_545 .
Li2 Li2 C1 O1 97.2(6) 2 .
O2 Li2 C1 C2 -52.2(4) . .
O1 Li2 C1 C2 -14.9(6) 1_565 .
O3 Li2 C1 C2 89.5(3) 4_565 .
O1 Li2 C1 C2 -168.8(3) 2 .
Li2 Li2 C1 C2 179.8(3) 2_545 .
Li2 Li2 C1 C2 -111.3(6) 2 .
Li1 O6 C3 C2 -140.7(2) 4 .
Li1 O6 C3 C4 97.2(2) 4 .
O3 C2 C3 O6 -74.4(2) . .
C1 C2 C3 O6 46.8(2) . .
O3 C2 C3 C4 51.5(3) . .
C1 C2 C3 C4 172.65(18) . .
O4 C4 C3 O6 -158.7(2) . .
O5 C4 C3 O6 22.5(3) . .
Li1 C4 C3 O6 -19.5(4) 2_656 .
O4 C4 C3 C2 76.4(3) . .
O5 C4 C3 C2 -102.4(2) . .
Li1 C4 C3 C2 -144.3(3) 2_656 .
